data_4341552
loop_
_publ_author_name
'Mizoguchi, Hiroshi'
'Bhuvanesh, Nattamai S. P.'
'Kim, Young-Il'
'Ohara, Satoshi'
'Woodward, Patrick M.'

_publ_section_title
;
 Hydrothermal Crystal Growth and Structure Determination of Double
 Hydroxides LiSb(OH)6, BaSn(OH)6, and SrSn(OH)6.
;
_journal_issue 19
_journal_name_full 'Inorganic chemistry'
_journal_page_first 10570
_journal_page_last 10577
_journal_paper_doi 10.1021/ic5016252
_journal_volume 53
_journal_year 2014
_chemical_formula_sum 'H6 Li O6 Sb'
_chemical_formula_weight 230.74
_space_group_IT_number 162
_symmetry_cell_setting trigonal
_symmetry_space_group_name_Hall '-P 3 2'
_symmetry_space_group_name_H-M 'P -3 1 m'
_atom_sites_solution_hydrogens geom
_atom_sites_solution_primary direct
_atom_sites_solution_secondary difmap
_audit_creation_method SHELXL-97
_cell_angle_alpha 90.00
_cell_angle_beta 90.00
_cell_angle_gamma 120.00
_cell_formula_units_Z 2
_cell_length_a 5.3812(3)
_cell_length_b 5.3812(3)
_cell_length_c 9.8195(7)
_cell_measurement_temperature 298(2)
_cell_volume 246.25(3)
_computing_cell_refinement 'Bruker SMART'
_computing_data_collection 'Bruker SMART'
_computing_data_reduction 'Bruker SAINT'
_computing_molecular_graphics 'Bruker SHELXTL'
_computing_publication_material 'Bruker SHELXTL'
_computing_structure_refinement 'SHELXL-97 (Sheldrick, 1997)'
_computing_structure_solution 'SHELXS-97 (Sheldrick, 1990)'
_diffrn_ambient_temperature 298(2)
_diffrn_measured_fraction_theta_full 0.913
_diffrn_measured_fraction_theta_max 0.913
_diffrn_measurement_device_type 'CCD area detector'
_diffrn_measurement_method 'phi and omega scans'
_diffrn_radiation_monochromator graphite
_diffrn_radiation_source 'fine-focus sealed tube'
_diffrn_radiation_type MoK\a
_diffrn_radiation_wavelength 0.71073
_diffrn_reflns_av_R_equivalents 0.0428
_diffrn_reflns_av_sigmaI/netI 0.0204
_diffrn_reflns_limit_h_max 7
_diffrn_reflns_limit_h_min -7
_diffrn_reflns_limit_k_max 7
_diffrn_reflns_limit_k_min -7
_diffrn_reflns_limit_l_max 12
_diffrn_reflns_limit_l_min -13
_diffrn_reflns_number 2164
_diffrn_reflns_theta_full 29.86
_diffrn_reflns_theta_max 29.86
_diffrn_reflns_theta_min 4.37
_exptl_absorpt_coefficient_mu 5.540
_exptl_absorpt_correction_T_max 0.7692
_exptl_absorpt_correction_T_min 0.4037
_exptl_absorpt_correction_type numerical
_exptl_crystal_colour Colorless
_exptl_crystal_density_diffrn 3.112
_exptl_crystal_density_method 'not measured'
_exptl_crystal_description 'Hexagonal Plate'
_exptl_crystal_F_000 216
_exptl_crystal_size_max 0.20
_exptl_crystal_size_mid 0.19
_exptl_crystal_size_min 0.05
_refine_diff_density_max 0.671
_refine_diff_density_min -0.743
_refine_diff_density_rms 0.124
_refine_ls_extinction_method none
_refine_ls_goodness_of_fit_ref 1.173
_refine_ls_hydrogen_treatment mixed
_refine_ls_matrix_type full
_refine_ls_number_parameters 25
_refine_ls_number_reflns 262
_refine_ls_number_restraints 0
_refine_ls_restrained_S_all 1.173
_refine_ls_R_factor_all 0.0271
_refine_ls_R_factor_gt 0.0243
_refine_ls_shift/su_max 0.000
_refine_ls_shift/su_mean 0.000
_refine_ls_structure_factor_coef Fsqd
_refine_ls_weighting_details 'calc w=1/[\s^2^(Fo^2^)+(0.0000P)^2^+1.2173P] where P=(Fo^2^+2Fc^2^)/3'
_refine_ls_weighting_scheme calc
_refine_ls_wR_factor_gt 0.0462
_refine_ls_wR_factor_ref 0.0473
_reflns_number_gt 247
_reflns_number_total 262
_reflns_threshold_expression >2sigma(I)
_cod_data_source_file ic5016252_si_002.cif
_cod_data_source_block lisb
_cod_original_sg_symbol_H-M P-31m
_cod_database_code 4341552

loop_
_symmetry_equiv_pos_as_xyz
'x, y, z'
'-y, x-y, z'
'-x+y, -x, z'
'-y, -x, -z'
'-x+y, y, -z'
'x, x-y, -z'
'-x, -y, -z'
'y, -x+y, -z'
'x-y, x, -z'
'y, x, z'
'x-y, -y, z'
'-x, -x+y, z'

loop_
_atom_site_label
_atom_site_type_symbol
_atom_site_fract_x
_atom_site_fract_y
_atom_site_fract_z
_atom_site_U_iso_or_equiv
_atom_site_adp_type
_atom_site_occupancy
_atom_site_symmetry_multiplicity
_atom_site_calc_flag
_atom_site_refinement_flags
Li1 Li 0.3333 0.6667 0.0000 0.013(2) Uani 1 6 d S
Sb1 Sb 0.0000 0.0000 0.5000 0.01343(19) Uani 1 12 d S
Sb2 Sb 0.0000 1.0000 0.0000 0.00930(17) Uani 1 12 d S
O1 O 0.1495(10) 0.3427(12) 0.3818(4) 0.0187(9) Uani 0.50 1 d P
O2 O 0.3093(6) 1.0000 0.1068(2) 0.0118(6) Uani 1 2 d S
H1 H 0.365(13) 0.365(13) 0.379(6) 0.028(17) Uiso 1 2 d S

loop_
_atom_site_aniso_label
_atom_site_aniso_U_11
_atom_site_aniso_U_22
_atom_site_aniso_U_33
_atom_site_aniso_U_23
_atom_site_aniso_U_13
_atom_site_aniso_U_12
Li1 0.009(3) 0.009(3) 0.022(6) 0.000 0.000 0.0046(17)
Sb1 0.0157(2) 0.0157(2) 0.0089(3) 0.000 0.000 0.00785(12)
Sb2 0.0087(2) 0.0087(2) 0.0106(3) 0.000 0.000 0.00433(11)
O1 0.020(3) 0.019(2) 0.0123(16) 0.0055(19) -0.0002(17) 0.007(2)
O2 0.0094(10) 0.0189(15) 0.0102(10) 0.000 -0.0025(10) 0.0095(7)

loop_
_atom_type_symbol
_atom_type_description
_atom_type_scat_dispersion_real
_atom_type_scat_dispersion_imag
_atom_type_scat_source
Li Li -0.0003 0.0001 'International Tables Vol C Tables 4.2.6.8 and 6.1.1.4'
H H 0.0000 0.0000 'International Tables Vol C Tables 4.2.6.8 and 6.1.1.4'
O O 0.0106 0.0060 'International Tables Vol C Tables 4.2.6.8 and 6.1.1.4'
Sb Sb -0.5866 1.5461 'International Tables Vol C Tables 4.2.6.8 and 6.1.1.4'

loop_
_geom_angle_atom_site_label_1
_geom_angle_atom_site_label_2
_geom_angle_atom_site_label_3
_geom_angle
_geom_angle_site_symmetry_1
_geom_angle_site_symmetry_3
O2 Li1 O2 77.61(15) 8_455 .
O2 Li1 O2 86.74(11) 8_455 2_665
O2 Li1 O2 97.96(8) . 2_665
O2 Li1 O2 97.96(8) 8_455 7_675
O2 Li1 O2 86.74(11) . 7_675
O2 Li1 O2 174.00(13) 2_665 7_675
O2 Li1 O2 97.96(8) 8_455 9_655
O2 Li1 O2 174.00(13) . 9_655
O2 Li1 O2 77.61(15) 2_665 9_655
O2 Li1 O2 97.96(8) 7_675 9_655
O2 Li1 O2 174.00(13) 8_455 3_565
O2 Li1 O2 97.96(8) . 3_565
O2 Li1 O2 97.96(8) 2_665 3_565
O2 Li1 O2 77.61(15) 7_675 3_565
O2 Li1 O2 86.74(11) 9_655 3_565
O2 Li1 Li1 87.00(7) 8_455 7_675
O2 Li1 Li1 43.37(5) . 7_675
O2 Li1 Li1 141.19(7) 2_665 7_675
O2 Li1 Li1 43.37(5) 7_675 7_675
O2 Li1 Li1 141.19(7) 9_655 7_675
O2 Li1 Li1 87.00(7) 3_565 7_675
O2 Li1 Li1 43.37(5) 8_455 7_565
O2 Li1 Li1 87.00(7) . 7_565
O2 Li1 Li1 43.37(5) 2_665 7_565
O2 Li1 Li1 141.19(7) 7_675 7_565
O2 Li1 Li1 87.00(7) 9_655 7_565
O2 Li1 Li1 141.19(7) 3_565 7_565
Li1 Li1 Li1 120.0 7_675 7_565
O2 Li1 Sb2 38.81(7) 8_455 .
O2 Li1 Sb2 38.81(7) . .
O2 Li1 Sb2 93.00(7) 2_665 .
O2 Li1 Sb2 93.00(7) 7_675 .
O2 Li1 Sb2 136.63(5) 9_655 .
O2 Li1 Sb2 136.63(5) 3_565 .
Li1 Li1 Sb2 60.0 7_675 .
Li1 Li1 Sb2 60.0 7_565 .
O2 Li1 Sb2 136.63(5) 8_455 1_655
O2 Li1 Sb2 93.00(7) . 1_655
O2 Li1 Sb2 136.63(5) 2_665 1_655
O2 Li1 Sb2 38.81(7) 7_675 1_655
O2 Li1 Sb2 93.00(7) 9_655 1_655
O2 Li1 Sb2 38.81(7) 3_565 1_655
Li1 Li1 Sb2 60.0 7_675 1_655
Li1 Li1 Sb2 180.0 7_565 1_655
Sb2 Li1 Sb2 120.0 . 1_655
O2 Li1 Sb2 93.00(7) 8_455 1_545
O2 Li1 Sb2 136.63(5) . 1_545
O2 Li1 Sb2 38.81(7) 2_665 1_545
O2 Li1 Sb2 136.63(5) 7_675 1_545
O2 Li1 Sb2 38.81(7) 9_655 1_545
O2 Li1 Sb2 93.00(7) 3_565 1_545
Li1 Li1 Sb2 180.0 7_675 1_545
Li1 Li1 Sb2 60.0 7_565 1_545
Sb2 Li1 Sb2 120.0 . 1_545
Sb2 Li1 Sb2 120.0 1_655 1_545
O2 Li1 Li1 141.19(7) 8_455 7_665
O2 Li1 Li1 141.19(7) . 7_665
O2 Li1 Li1 87.00(7) 2_665 7_665
O2 Li1 Li1 87.00(7) 7_675 7_665
O2 Li1 Li1 43.37(5) 9_655 7_665
O2 Li1 Li1 43.37(5) 3_565 7_665
Li1 Li1 Li1 120.0 7_675 7_665
Li1 Li1 Li1 120.0 7_565 7_665
Sb2 Li1 Li1 180.0 . 7_665
Sb2 Li1 Li1 60.0 1_655 7_665
Sb2 Li1 Li1 60.0 1_545 7_665
O1 Sb1 O1 138.7(3) 2 5_556
O1 Sb1 O1 41.3(3) 2 11
O1 Sb1 O1 180.0(3) 5_556 11
O1 Sb1 O1 180.000(1) 2 8_556
O1 Sb1 O1 41.3(3) 5_556 8_556
O1 Sb1 O1 138.7(3) 11 8_556
O1 Sb1 O1 90.95(19) 2 9_556
O1 Sb1 O1 54.2(3) 5_556 9_556
O1 Sb1 O1 125.8(3) 11 9_556
O1 Sb1 O1 89.05(19) 8_556 9_556
O1 Sb1 O1 72.3(3) 2 4_556
O1 Sb1 O1 89.05(19) 5_556 4_556
O1 Sb1 O1 90.95(19) 11 4_556
O1 Sb1 O1 107.7(3) 8_556 4_556
O1 Sb1 O1 41.3(3) 9_556 4_556
O1 Sb1 O1 125.8(3) 2 6_556
O1 Sb1 O1 89.05(19) 5_556 6_556
O1 Sb1 O1 90.95(19) 11 6_556
O1 Sb1 O1 54.2(3) 8_556 6_556
O1 Sb1 O1 107.7(3) 9_556 6_556
O1 Sb1 O1 89.05(19) 4_556 6_556
O1 Sb1 O1 90.95(19) 2 7_556
O1 Sb1 O1 107.7(3) 5_556 7_556
O1 Sb1 O1 72.3(3) 11 7_556
O1 Sb1 O1 89.05(19) 8_556 7_556
O1 Sb1 O1 89.05(19) 9_556 7_556
O1 Sb1 O1 54.2(3) 4_556 7_556
O1 Sb1 O1 41.3(3) 6_556 7_556
O1 Sb1 O1 89.05(19) 2 3
O1 Sb1 O1 125.8(3) 5_556 3
O1 Sb1 O1 54.2(3) 11 3
O1 Sb1 O1 90.95(19) 8_556 3
O1 Sb1 O1 180.00(17) 9_556 3
O1 Sb1 O1 138.7(3) 4_556 3
O1 Sb1 O1 72.3(3) 6_556 3
O1 Sb1 O1 90.95(19) 7_556 3
O1 Sb1 O1 54.2(3) 2 12
O1 Sb1 O1 90.95(19) 5_556 12
O1 Sb1 O1 89.05(19) 11 12
O1 Sb1 O1 125.8(3) 8_556 12
O1 Sb1 O1 72.3(3) 9_556 12
O1 Sb1 O1 90.95(19) 4_556 12
O1 Sb1 O1 180.00(17) 6_556 12
O1 Sb1 O1 138.7(3) 7_556 12
O1 Sb1 O1 107.7(3) 3 12
O1 Sb1 O1 89.05(19) 2 .
O1 Sb1 O1 72.3(3) 5_556 .
O1 Sb1 O1 107.7(3) 11 .
O1 Sb1 O1 90.95(19) 8_556 .
O1 Sb1 O1 90.95(19) 9_556 .
O1 Sb1 O1 125.8(3) 4_556 .
O1 Sb1 O1 138.7(3) 6_556 .
O1 Sb1 O1 180.0(2) 7_556 .
O1 Sb1 O1 89.05(19) 3 .
O1 Sb1 O1 41.3(3) 12 .
O1 Sb1 O1 107.7(3) 2 10
O1 Sb1 O1 90.95(19) 5_556 10
O1 Sb1 O1 89.05(19) 11 10
O1 Sb1 O1 72.3(3) 8_556 10
O1 Sb1 O1 138.7(3) 9_556 10
O1 Sb1 O1 180.0 4_556 10
O1 Sb1 O1 90.95(19) 6_556 10
O1 Sb1 O1 125.8(3) 7_556 10
O1 Sb1 O1 41.3(3) 3 10
O1 Sb1 O1 89.05(19) 12 10
O1 Sb1 O1 54.2(3) . 10
O2 Sb2 O2 85.78(11) 2_675 7_575
O2 Sb2 O2 180.00(12) 2_675 8_455
O2 Sb2 O2 94.22(11) 7_575 8_455
O2 Sb2 O2 94.22(11) 2_675 .
O2 Sb2 O2 180.0 7_575 .
O2 Sb2 O2 85.78(11) 8_455 .
O2 Sb2 O2 85.78(11) 2_675 9_665
O2 Sb2 O2 94.22(10) 7_575 9_665
O2 Sb2 O2 94.22(11) 8_455 9_665
O2 Sb2 O2 85.78(11) . 9_665
O2 Sb2 O2 94.22(11) 2_675 3_465
O2 Sb2 O2 85.78(11) 7_575 3_465
O2 Sb2 O2 85.78(11) 8_455 3_465
O2 Sb2 O2 94.22(10) . 3_465
O2 Sb2 O2 180.0 9_665 3_465
O2 Sb2 Li1 42.89(5) 2_675 7_575
O2 Sb2 Li1 42.89(5) 7_575 7_575
O2 Sb2 Li1 137.11(5) 8_455 7_575
O2 Sb2 Li1 137.11(5) . 7_575
O2 Sb2 Li1 90.0 9_665 7_575
O2 Sb2 Li1 90.0 3_465 7_575
O2 Sb2 Li1 137.11(5) 2_675 .
O2 Sb2 Li1 137.11(5) 7_575 .
O2 Sb2 Li1 42.89(5) 8_455 .
O2 Sb2 Li1 42.89(5) . .
O2 Sb2 Li1 90.0 9_665 .
O2 Sb2 Li1 90.0 3_465 .
Li1 Sb2 Li1 180.0 7_575 .
O2 Sb2 Li1 137.11(5) 2_675 7_565
O2 Sb2 Li1 90.0 7_575 7_565
O2 Sb2 Li1 42.89(5) 8_455 7_565
O2 Sb2 Li1 90.0 . 7_565
O2 Sb2 Li1 137.11(5) 9_665 7_565
O2 Sb2 Li1 42.89(5) 3_465 7_565
Li1 Sb2 Li1 120.0 7_575 7_565
Li1 Sb2 Li1 60.0 . 7_565
O2 Sb2 Li1 42.89(5) 2_675 1_565
O2 Sb2 Li1 90.0 7_575 1_565
O2 Sb2 Li1 137.11(5) 8_455 1_565
O2 Sb2 Li1 90.0 . 1_565
O2 Sb2 Li1 42.89(5) 9_665 1_565
O2 Sb2 Li1 137.11(5) 3_465 1_565
Li1 Sb2 Li1 60.0 7_575 1_565
Li1 Sb2 Li1 120.0 . 1_565
Li1 Sb2 Li1 180.0 7_565 1_565
O2 Sb2 Li1 90.0 2_675 1_455
O2 Sb2 Li1 42.89(5) 7_575 1_455
O2 Sb2 Li1 90.0 8_455 1_455
O2 Sb2 Li1 137.11(5) . 1_455
O2 Sb2 Li1 137.11(5) 9_665 1_455
O2 Sb2 Li1 42.89(5) 3_465 1_455
Li1 Sb2 Li1 60.0 7_575 1_455
Li1 Sb2 Li1 120.0 . 1_455
Li1 Sb2 Li1 60.0 7_565 1_455
Li1 Sb2 Li1 120.0 1_565 1_455
O2 Sb2 Li1 90.0 2_675 7_675
O2 Sb2 Li1 137.11(5) 7_575 7_675
O2 Sb2 Li1 90.0 8_455 7_675
O2 Sb2 Li1 42.89(5) . 7_675
O2 Sb2 Li1 42.89(5) 9_665 7_675
O2 Sb2 Li1 137.11(5) 3_465 7_675
Li1 Sb2 Li1 120.0 7_575 7_675
Li1 Sb2 Li1 60.0 . 7_675
Li1 Sb2 Li1 120.0 7_565 7_675
Li1 Sb2 Li1 60.0 1_565 7_675
Li1 Sb2 Li1 180.0 1_455 7_675
O1 O1 O1 120.000(4) 12 10
O1 O1 Sb1 69.37(14) 12 .
O1 O1 Sb1 62.92(14) 10 .
Sb2 O2 Li1 98.30(9) . .
Sb2 O2 Li1 98.30(9) . 7_675
Li1 O2 Li1 93.26(11) . 7_675

loop_
_geom_bond_atom_site_label_1
_geom_bond_atom_site_label_2
_geom_bond_distance
_geom_bond_site_symmetry_2
Li1 O2 2.1370(19) 8_455
Li1 O2 2.1370(19) .
Li1 O2 2.1370(19) 2_665
Li1 O2 2.1370(19) 7_675
Li1 O2 2.1370(19) 9_655
Li1 O2 2.1370(19) 3_565
Sb1 O1 1.978(5) 2
Sb1 O1 1.978(5) 5_556
Sb1 O1 1.978(5) 11
Sb1 O1 1.978(5) 8_556
Sb1 O1 1.978(5) 9_556
Sb1 O1 1.978(5) 4_556
Sb1 O1 1.978(5) 6_556
Sb1 O1 1.978(5) 7_556
Sb1 O1 1.978(5) 3
Sb1 O1 1.978(5) 12
Sb1 O1 1.978(5) .
Sb1 O1 1.978(5) 10
Sb2 O2 1.968(3) 2_675
Sb2 O2 1.968(3) 7_575
Sb2 O2 1.968(3) 8_455
Sb2 O2 1.968(3) .
Sb2 O2 1.968(3) 9_665
Sb2 O2 1.968(3) 3_465
O2 Li1 2.1370(19) 7_675
